data_7014723
loop_
_publ_author_name
'Brewer, Cynthia T.'
'Brewer, Greg'
'Butcher, Ray J.'
'Carpenter, Everett E.'
'Schmiedekamp, Ann M.'
'Schmiedekamp, Carl'
'Straka, Alison'
'Viragh, Carol'
'Yuzefpolskiy, Yevgeniy'
'Zavalij, Peter'

_publ_section_title
;
 Synthesis and characterization of homo- and heterodinuclear
 M(II)-M'(III) (M(II) = Mn or Fe, M'(III) = Fe or Co) mixed-valence
 supramolecular pseudo-dimers. The effect of hydrogen bonding on spin
 state selection of M(II).
;
_journal_issue 1
_journal_name_full 'Dalton transactions (Cambridge, England : 2003)'
_journal_page_first 181
_journal_page_last 194
_journal_paper_doi 10.1039/c0dt01098g
_journal_volume 40
_journal_year 2011
_chemical_formula_moiety
;
C42 H59 Co Fe N20, 2(BF4)
;
_chemical_formula_sum 'C42 H59 B2 Co F8 Fe N20'
_chemical_formula_weight 1132.49
_chemical_name_systematic
;
?
;
_space_group_IT_number 15
_symmetry_cell_setting monoclinic
_symmetry_space_group_name_Hall '-C 2yc'
_symmetry_space_group_name_H-M 'C 1 2/c 1'
_atom_sites_solution_hydrogens geom
_atom_sites_solution_primary direct
_atom_sites_solution_secondary difmap
_audit_creation_method SHELXL-97
_cell_angle_alpha 90.00
_cell_angle_beta 92.713(5)
_cell_angle_gamma 90.00
_cell_formula_units_Z 4
_cell_length_a 21.4341(14)
_cell_length_b 12.4832(6)
_cell_length_c 19.5995(7)
_cell_measurement_reflns_used 4492
_cell_measurement_temperature 295(2)
_cell_measurement_theta_max 77.3609
_cell_measurement_theta_min 4.5138
_cell_volume 5238.3(5)
_computing_cell_refinement
;
CrysAlisPro, Oxford Diffraction Ltd.,
Version 1.171.33.52 (release 06-11-2009 CrysAlis171 .NET)
(compiled Nov 6 2009,16:24:50)
;
_computing_data_collection
;
CrysAlisPro, Oxford Diffraction Ltd.,
Version 1.171.33.52 (release 06-11-2009 CrysAlis171 .NET)
(compiled Nov 6 2009,16:24:50)
;
_computing_data_reduction
;
CrysAlisPro, Oxford Diffraction Ltd.,
Version 1.171.33.52 (release 06-11-2009 CrysAlis171 .NET)
(compiled Nov 6 2009,16:24:50)
;
_computing_molecular_graphics 'Shelxtl (Bruker, 1998)'
_computing_publication_material Shelxtl
_computing_structure_refinement 'SHELXL-97 (Sheldrick, 2008)'
_computing_structure_solution 'SHELXS-97 (Sheldrick, 2008)'
_diffrn_ambient_temperature 295(2)
_diffrn_detector_area_resol_mean 10.5081
_diffrn_measured_fraction_theta_full 0.999
_diffrn_measured_fraction_theta_max 0.986
_diffrn_measurement_device_type 'Xcalibur, Ruby, Gemini'
_diffrn_measurement_method '\w scans'
_diffrn_radiation_monochromator graphite
_diffrn_radiation_source 'Enhance (Cu) X-ray Source'
_diffrn_radiation_type CuK\a
_diffrn_radiation_wavelength 1.54184
_diffrn_reflns_av_R_equivalents 0.0430
_diffrn_reflns_av_sigmaI/netI 0.0471
_diffrn_reflns_limit_h_max 27
_diffrn_reflns_limit_h_min -26
_diffrn_reflns_limit_k_max 13
_diffrn_reflns_limit_k_min -15
_diffrn_reflns_limit_l_max 20
_diffrn_reflns_limit_l_min -24
_diffrn_reflns_number 13247
_diffrn_reflns_theta_full 67.50
_diffrn_reflns_theta_max 77.64
_diffrn_reflns_theta_min 4.52
_exptl_absorpt_coefficient_mu 5.402
_exptl_absorpt_correction_T_max 1.00000
_exptl_absorpt_correction_T_min 0.71804
_exptl_absorpt_correction_type multi-scan
_exptl_absorpt_process_details
;
CrysAlisPro, Oxford Diffraction Ltd.,
Version 1.171.33.52 (release 06-11-2009 CrysAlis171 .NET)
(compiled Nov 6 2009,16:24:50)
Empirical absorption correction using spherical harmonics,
implemented in SCALE3 ABSPACK scaling algorithm.
;
_exptl_crystal_colour red-brown
_exptl_crystal_density_diffrn 1.436
_exptl_crystal_density_method 'not measured'
_exptl_crystal_description needle
_exptl_crystal_F_000 2344
_exptl_crystal_size_max 0.40
_exptl_crystal_size_mid 0.12
_exptl_crystal_size_min 0.08
_refine_diff_density_max 0.535
_refine_diff_density_min -0.366
_refine_diff_density_rms 0.058
_refine_ls_extinction_method none
_refine_ls_goodness_of_fit_ref 0.935
_refine_ls_hydrogen_treatment constr
_refine_ls_matrix_type full
_refine_ls_number_parameters 381
_refine_ls_number_reflns 5517
_refine_ls_number_restraints 69
_refine_ls_restrained_S_all 0.992
_refine_ls_R_factor_all 0.0772
_refine_ls_R_factor_gt 0.0544
_refine_ls_shift/su_max 0.009
_refine_ls_shift/su_mean 0.000
_refine_ls_structure_factor_coef Fsqd
_refine_ls_weighting_details 'calc w=1/[\s^2^(Fo^2^)+(0.0961P)^2^] where P=(Fo^2^+2Fc^2^)/3'
_refine_ls_weighting_scheme calc
_refine_ls_wR_factor_gt 0.1405
_refine_ls_wR_factor_ref 0.1508
_reflns_number_gt 3735
_reflns_number_total 5517
_reflns_threshold_expression I>2\s(I)
_cod_data_source_file C0DT01098G.TXT
_cod_data_source_block ctbh12
_cod_database_code 7014723

loop_
_symmetry_equiv_pos_as_xyz
'x, y, z'
'-x, y, -z+1/2'
'x+1/2, y+1/2, z'
'-x+1/2, y+1/2, -z+1/2'
'-x, -y, -z'
'x, -y, z-1/2'
'-x+1/2, -y+1/2, -z'
'x+1/2, -y+1/2, z-1/2'

loop_
_atom_site_label
_atom_site_type_symbol
_atom_site_fract_x
_atom_site_fract_y
_atom_site_fract_z
_atom_site_U_iso_or_equiv
_atom_site_adp_type
_atom_site_occupancy
_atom_site_symmetry_multiplicity
_atom_site_calc_flag
_atom_site_refinement_flags
_atom_site_disorder_assembly
_atom_site_disorder_group
Co Co 0.37071(2) 0.63326(4) 0.69276(2) 0.04343(14) Uani 0.50 1 d P A 1
Fe Fe 0.37071(2) 0.63326(4) 0.69276(2) 0.04343(14) Uani 0.50 1 d P A 2
N N 0.22294(16) 0.6479(3) 0.62680(19) 0.0726(9) Uani 1 1 d . A .
N1A N 0.33850(12) 0.5245(2) 0.62326(13) 0.0517(6) Uani 1 1 d . . .
N2A N 0.40535(13) 0.4996(2) 0.73408(13) 0.0502(6) Uani 1 1 d . . .
N3A N 0.43345(14) 0.4700(3) 0.79308(14) 0.0655(8) Uani 1 1 d . A .
H3AB H 0.4484 0.5129 0.8240 0.079 Uiso 0.687(5) 1 calc PR . .
N1B N 0.34042(13) 0.7618(2) 0.63886(15) 0.0560(7) Uani 1 1 d . . .
N2B N 0.44301(13) 0.6578(2) 0.63528(13) 0.0543(7) Uani 1 1 d . . .
N3B N 0.49434(15) 0.6028(3) 0.62017(15) 0.0681(9) Uani 1 1 d . A .
H3BB H 0.5093 0.5484 0.6424 0.082 Uiso 0.41(2) 1 calc PR . .
N1C N 0.29681(14) 0.6216(2) 0.75268(15) 0.0591(7) Uani 1 1 d . . .
N2C N 0.39823(14) 0.7297(2) 0.76853(18) 0.0652(8) Uani 1 1 d . . .
N3C N 0.44315(17) 0.8029(3) 0.7795(3) 0.0998(15) Uani 1 1 d . A .
H3CB H 0.4753 0.8107 0.7554 0.120 Uiso 0.41(2) 1 calc PR . .
C1A C 0.23237(18) 0.5678(4) 0.5758(2) 0.0742(11) Uani 1 1 d . . .
H1AA H 0.2099 0.5890 0.5339 0.089 Uiso 1 1 calc R A .
H1AB H 0.2143 0.5010 0.5907 0.089 Uiso 1 1 calc R . .
C2A C 0.30094(17) 0.5479(4) 0.56053(19) 0.0669(10) Uani 1 1 d . A .
H2AA H 0.3035 0.4881 0.5292 0.080 Uiso 1 1 calc R . .
H2AB H 0.3176 0.6107 0.5387 0.080 Uiso 1 1 calc R . .
C3A C 0.35345(16) 0.4274(3) 0.63707(17) 0.0557(8) Uani 1 1 d . A .
H3AA H 0.3423 0.3715 0.6076 0.067 Uiso 1 1 calc R . .
C4A C 0.38832(15) 0.4091(3) 0.70051(17) 0.0522(7) Uani 1 1 d . A .
C5A C 0.40675(17) 0.3206(3) 0.7386(2) 0.0635(9) Uani 1 1 d . . .
H5AA H 0.4013 0.2487 0.7272 0.076 Uiso 1 1 calc R A .
C6A C 0.43469(18) 0.3623(4) 0.7966(2) 0.0712(11) Uani 1 1 d . A .
C7A C 0.4624(2) 0.3078(5) 0.8594(3) 0.1009(17) Uani 1 1 d . . .
H7AA H 0.4819 0.2420 0.8466 0.151 Uiso 1 1 calc R A .
H7AB H 0.4301 0.2928 0.8902 0.151 Uiso 1 1 calc R . .
H7AC H 0.4931 0.3539 0.8815 0.151 Uiso 1 1 calc R . .
C1B C 0.22777(18) 0.7591(4) 0.6089(2) 0.0769(11) Uani 1 1 d . . .
H1BA H 0.1888 0.7946 0.6182 0.092 Uiso 1 1 calc R A .
H1BB H 0.2335 0.7646 0.5602 0.092 Uiso 1 1 calc R . .
C2B C 0.28138(18) 0.8173(3) 0.6472(2) 0.0701(10) Uani 1 1 d . A .
H2BA H 0.2843 0.8899 0.6301 0.084 Uiso 1 1 calc R . .
H2BB H 0.2730 0.8211 0.6954 0.084 Uiso 1 1 calc R . .
C3B C 0.37817(17) 0.7964(3) 0.59505(18) 0.0600(8) Uani 1 1 d . A .
H3BA H 0.3697 0.8577 0.5693 0.072 Uiso 1 1 calc R . .
C4B C 0.43425(16) 0.7355(3) 0.58777(16) 0.0554(8) Uani 1 1 d . A .
C5B C 0.48247(18) 0.7308(4) 0.54237(18) 0.0689(10) Uani 1 1 d . . .
H5BA H 0.4885 0.7755 0.5053 0.083 Uiso 1 1 calc R A .
C6B C 0.51868(19) 0.6471(4) 0.56404(18) 0.0716(11) Uani 1 1 d . A .
C7B C 0.5769(2) 0.6006(5) 0.5354(2) 0.0998(17) Uani 1 1 d . . .
H7BA H 0.5985 0.5581 0.5698 0.150 Uiso 1 1 calc R A .
H7BB H 0.6035 0.6576 0.5216 0.150 Uiso 1 1 calc R . .
H7BC H 0.5656 0.5565 0.4967 0.150 Uiso 1 1 calc R . .
C1C C 0.19606(17) 0.6178(4) 0.6892(2) 0.0772(12) Uani 1 1 d . . .
H1CA H 0.1599 0.5729 0.6787 0.093 Uiso 1 1 calc R A .
H1CB H 0.1815 0.6819 0.7116 0.093 Uiso 1 1 calc R . .
C2C C 0.24066(18) 0.5578(3) 0.7390(2) 0.0718(10) Uani 1 1 d . A .
H2CA H 0.2203 0.5442 0.7813 0.086 Uiso 1 1 calc R . .
H2CB H 0.2518 0.4894 0.7195 0.086 Uiso 1 1 calc R . .
C3C C 0.30184(19) 0.6766(3) 0.8080(2) 0.0676(9) Uani 1 1 d . A .
H3CA H 0.2718 0.6732 0.8406 0.081 Uiso 1 1 calc R . .
C4C C 0.3555(2) 0.7428(3) 0.8171(2) 0.0695(10) Uani 1 1 d . A .
C5C C 0.3749(3) 0.8261(4) 0.8606(3) 0.1005(18) Uani 1 1 d . . .
H5CA H 0.3439 0.8827 0.8604 0.121 Uiso 1 1 calc R A .
H5CB H 0.3822 0.8004 0.9070 0.121 Uiso 1 1 calc R . .
C6C C 0.4302(3) 0.8624(4) 0.8340(4) 0.115(2) Uani 1 1 d . A .
C7C C 0.4718(3) 0.9531(4) 0.8572(5) 0.177(4) Uani 1 1 d . . .
H7CA H 0.5147 0.9328 0.8531 0.265 Uiso 1 1 calc R A .
H7CB H 0.4647 0.9697 0.9040 0.265 Uiso 1 1 calc R . .
H7CC H 0.4628 1.0149 0.8294 0.265 Uiso 1 1 calc R . .
B1A B 0.35533(12) 0.0977(2) 0.58245(14) 0.111(3) Uani 0.547(5) 1 d PD B 1
F1 F 0.38954(18) 0.0665(4) 0.53214(17) 0.201(4) Uani 0.547(5) 1 d PDU B 1
F2 F 0.38077(19) 0.0635(4) 0.64087(16) 0.163(3) Uani 0.547(5) 1 d PDU B 1
F3 F 0.3522(3) 0.2029(2) 0.5832(3) 0.236(5) Uani 0.547(5) 1 d PDU B 1
F4 F 0.29871(14) 0.0577(4) 0.5736(2) 0.166(3) Uani 0.547(5) 1 d PDU B 1
B1B B 0.36146(13) 0.1250(2) 0.57237(16) 0.111(3) Uani 0.453(5) 1 d PD B 2
F1A F 0.41434(16) 0.1787(3) 0.5744(3) 0.169(4) Uani 0.453(5) 1 d PDU B 2
F2A F 0.3683(3) 0.0351(3) 0.5386(3) 0.160(4) Uani 0.453(5) 1 d PDU B 2
F3A F 0.3174(2) 0.1830(4) 0.5415(4) 0.247(6) Uani 0.453(5) 1 d PDU B 2
F4A F 0.3458(3) 0.1034(5) 0.6350(2) 0.217(5) Uani 0.453(5) 1 d PDU B 2

loop_
_atom_site_aniso_label
_atom_site_aniso_U_11
_atom_site_aniso_U_22
_atom_site_aniso_U_33
_atom_site_aniso_U_23
_atom_site_aniso_U_13
_atom_site_aniso_U_12
Co 0.0446(2) 0.0415(2) 0.0445(2) 0.0009(2) 0.00579(17) 0.0001(2)
Fe 0.0446(2) 0.0415(2) 0.0445(2) 0.0009(2) 0.00579(17) 0.0001(2)
N 0.0654(19) 0.069(2) 0.083(2) -0.0030(17) 0.0042(16) -0.0010(16)
N1A 0.0472(14) 0.0589(16) 0.0491(13) -0.0049(12) 0.0044(11) 0.0003(12)
N2A 0.0542(14) 0.0539(15) 0.0425(12) 0.0003(11) 0.0017(11) -0.0077(12)
N3A 0.0616(17) 0.085(2) 0.0502(15) 0.0113(15) 0.0028(13) -0.0199(16)
N1B 0.0533(15) 0.0507(15) 0.0634(16) 0.0003(13) -0.0030(13) 0.0032(12)
N2B 0.0519(14) 0.0668(18) 0.0441(13) 0.0053(12) 0.0019(11) 0.0074(12)
N3B 0.0605(17) 0.097(2) 0.0470(14) -0.0045(15) 0.0045(13) 0.0233(16)
N1C 0.0585(16) 0.0576(17) 0.0617(16) 0.0028(13) 0.0072(13) 0.0025(13)
N2C 0.0548(16) 0.0476(15) 0.092(2) -0.0016(15) -0.0054(15) 0.0044(13)
N3C 0.061(2) 0.0445(18) 0.191(5) -0.001(2) -0.029(2) 0.0035(15)
C1A 0.057(2) 0.085(3) 0.079(2) -0.015(2) -0.0114(18) -0.001(2)
C2A 0.063(2) 0.083(3) 0.0537(18) -0.0043(18) -0.0086(16) 0.0030(19)
C3A 0.0545(17) 0.058(2) 0.0554(17) -0.0108(15) 0.0101(14) -0.0060(15)
C4A 0.0503(16) 0.0499(16) 0.0573(17) -0.0006(14) 0.0102(14) -0.0046(14)
C5A 0.059(2) 0.0567(19) 0.076(2) 0.0106(18) 0.0099(17) -0.0061(16)
C6A 0.061(2) 0.088(3) 0.065(2) 0.026(2) 0.0021(17) -0.019(2)
C7A 0.087(3) 0.122(4) 0.093(3) 0.050(3) -0.007(3) -0.019(3)
C1B 0.054(2) 0.077(3) 0.099(3) 0.010(2) -0.007(2) 0.0126(19)
C2B 0.066(2) 0.0509(19) 0.094(3) -0.0004(19) 0.007(2) 0.0114(17)
C3B 0.065(2) 0.0538(19) 0.0601(19) 0.0092(15) -0.0085(16) -0.0064(16)
C4B 0.0553(18) 0.063(2) 0.0468(16) 0.0084(14) -0.0026(14) -0.0067(15)
C5B 0.067(2) 0.091(3) 0.0492(17) 0.0036(18) 0.0073(16) -0.016(2)
C6B 0.061(2) 0.106(3) 0.0483(17) -0.008(2) 0.0063(16) 0.007(2)
C7B 0.080(3) 0.154(5) 0.067(2) -0.011(3) 0.024(2) 0.020(3)
C1C 0.0449(18) 0.088(3) 0.099(3) -0.009(2) 0.0132(19) -0.0034(19)
C2C 0.065(2) 0.069(2) 0.083(2) 0.006(2) 0.0156(19) -0.0101(19)
C3C 0.068(2) 0.069(2) 0.067(2) -0.0006(19) 0.0099(18) 0.0128(19)
C4C 0.075(2) 0.063(2) 0.069(2) -0.0083(18) -0.0125(19) 0.0179(19)
C5C 0.115(4) 0.070(3) 0.111(4) -0.024(3) -0.051(3) 0.039(3)
C6C 0.081(3) 0.054(2) 0.205(7) -0.023(4) -0.060(4) 0.017(2)
C7C 0.125(5) 0.063(3) 0.332(12) -0.053(5) -0.101(7) 0.017(3)
B1A 0.208(10) 0.027(4) 0.105(5) 0.018(4) 0.073(6) -0.030(5)
F1 0.251(10) 0.200(10) 0.162(7) -0.011(7) 0.106(7) -0.021(8)
F2 0.156(7) 0.218(9) 0.118(5) 0.032(6) 0.018(5) 0.047(6)
F3 0.313(11) 0.074(4) 0.315(10) -0.056(6) -0.049(10) -0.007(6)
F4 0.211(8) 0.140(6) 0.147(6) -0.022(5) 0.016(5) -0.058(6)
B1B 0.208(10) 0.027(4) 0.105(5) 0.018(4) 0.073(6) -0.030(5)
F1A 0.177(9) 0.140(7) 0.194(9) -0.024(7) 0.055(7) -0.094(7)
F2A 0.270(10) 0.062(4) 0.145(7) -0.035(4) -0.016(7) -0.036(6)
F3A 0.254(12) 0.159(9) 0.319(13) 0.003(10) -0.076(11) 0.026(9)
F4A 0.233(10) 0.259(10) 0.168(8) -0.007(8) 0.099(7) -0.061(9)

loop_
_atom_type_symbol
_atom_type_description
_atom_type_scat_dispersion_real
_atom_type_scat_dispersion_imag
_atom_type_scat_source
C C 0.0181 0.0091 'International Tables Vol C Tables 4.2.6.8 and 6.1.1.4'
H H 0.0000 0.0000 'International Tables Vol C Tables 4.2.6.8 and 6.1.1.4'
B B 0.0090 0.0039 'International Tables Vol C Tables 4.2.6.8 and 6.1.1.4'
N N 0.0311 0.0180 'International Tables Vol C Tables 4.2.6.8 and 6.1.1.4'
F F 0.0727 0.0534 'International Tables Vol C Tables 4.2.6.8 and 6.1.1.4'
Fe Fe -1.1336 3.1974 'International Tables Vol C Tables 4.2.6.8 and 6.1.1.4'
Co Co -2.3653 3.6143 'International Tables Vol C Tables 4.2.6.8 and 6.1.1.4'

loop_
_geom_angle_atom_site_label_1
_geom_angle_atom_site_label_2
_geom_angle_atom_site_label_3
_geom_angle
_geom_angle_site_symmetry_1
_geom_angle_site_symmetry_3
_geom_angle_publ_flag
N2C Co N2B 96.84(13) . . ?
N2C Co N2A 96.49(12) . . ?
N2B Co N2A 94.27(11) . . ?
N2C Co N1B 89.19(13) . . ?
N2B Co N1B 79.62(12) . . ?
N2A Co N1B 172.14(11) . . ?
N2C Co N1C 79.73(13) . . ?
N2B Co N1C 175.20(13) . . ?
N2A Co N1C 89.48(11) . . ?
N1B Co N1C 96.90(12) . . ?
N2C Co N1A 173.71(13) . . ?
N2B Co N1A 88.39(11) . . ?
N2A Co N1A 79.59(11) . . ?
N1B Co N1A 95.20(12) . . ?
N1C Co N1A 95.24(12) . . ?
C1C N C1B 120.1(4) . . ?
C1C N C1A 119.3(4) . . ?
C1B N C1A 119.3(4) . . ?
C3A N1A C2A 119.2(3) . . ?
C3A N1A Co 114.8(2) . . ?
C2A N1A Co 126.0(3) . . ?
N3A N2A C4A 107.1(3) . . ?
N3A N2A Co 137.2(2) . . ?
C4A N2A Co 114.7(2) . . ?
N2A N3A C6A 109.2(3) . . ?
N2A N3A H3AB 125.4 . . ?
C6A N3A H3AB 125.4 . . ?
C3B N1B C2B 119.6(3) . . ?
C3B N1B Co 114.9(2) . . ?
C2B N1B Co 125.4(2) . . ?
N3B N2B C4B 107.7(3) . . ?
N3B N2B Co 135.9(2) . . ?
C4B N2B Co 114.6(2) . . ?
N2B N3B C6B 108.7(3) . . ?
N2B N3B H3BB 125.6 . . ?
C6B N3B H3BB 125.6 . . ?
C3C N1C C2C 118.9(3) . . ?
C3C N1C Co 114.6(3) . . ?
C2C N1C Co 126.5(2) . . ?
N3C N2C C4C 108.0(4) . . ?
N3C N2C Co 136.3(3) . . ?
C4C N2C Co 114.2(3) . . ?
N2C N3C C6C 109.4(5) . . ?
N2C N3C H3CB 125.3 . . ?
C6C N3C H3CB 125.3 . . ?
N C1A C2A 114.6(3) . . ?
N C1A H1AA 108.6 . . ?
C2A C1A H1AA 108.6 . . ?
N C1A H1AB 108.6 . . ?
C2A C1A H1AB 108.6 . . ?
H1AA C1A H1AB 107.6 . . ?
N1A C2A C1A 111.2(3) . . ?
N1A C2A H2AA 109.4 . . ?
C1A C2A H2AA 109.4 . . ?
N1A C2A H2AB 109.4 . . ?
C1A C2A H2AB 109.4 . . ?
H2AA C2A H2AB 108.0 . . ?
N1A C3A C4A 116.6(3) . . ?
N1A C3A H3AA 121.7 . . ?
C4A C3A H3AA 121.7 . . ?
N2A C4A C5A 110.0(3) . . ?
N2A C4A C3A 114.0(3) . . ?
C5A C4A C3A 135.9(3) . . ?
C6A C5A C4A 104.4(4) . . ?
C6A C5A H5AA 127.8 . . ?
C4A C5A H5AA 127.8 . . ?
N3A C6A C5A 109.4(3) . . ?
N3A C6A C7A 120.0(4) . . ?
C5A C6A C7A 130.6(4) . . ?
C6A C7A H7AA 109.5 . . ?
C6A C7A H7AB 109.5 . . ?
H7AA C7A H7AB 109.5 . . ?
C6A C7A H7AC 109.5 . . ?
H7AA C7A H7AC 109.5 . . ?
H7AB C7A H7AC 109.5 . . ?
N C1B C2B 113.6(3) . . ?
N C1B H1BA 108.8 . . ?
C2B C1B H1BA 108.8 . . ?
N C1B H1BB 108.8 . . ?
C2B C1B H1BB 108.8 . . ?
H1BA C1B H1BB 107.7 . . ?
N1B C2B C1B 110.8(3) . . ?
N1B C2B H2BA 109.5 . . ?
C1B C2B H2BA 109.5 . . ?
N1B C2B H2BB 109.5 . . ?
C1B C2B H2BB 109.5 . . ?
H2BA C2B H2BB 108.1 . . ?
N1B C3B C4B 116.5(3) . . ?
N1B C3B H3BA 121.7 . . ?
C4B C3B H3BA 121.7 . . ?
N2B C4B C5B 109.0(3) . . ?
N2B C4B C3B 113.7(3) . . ?
C5B C4B C3B 137.2(3) . . ?
C6B C5B C4B 105.2(3) . . ?
C6B C5B H5BA 127.4 . . ?
C4B C5B H5BA 127.4 . . ?
C5B C6B N3B 109.4(3) . . ?
C5B C6B C7B 130.6(4) . . ?
N3B C6B C7B 120.0(4) . . ?
C6B C7B H7BA 109.5 . . ?
C6B C7B H7BB 109.5 . . ?
H7BA C7B H7BB 109.5 . . ?
C6B C7B H7BC 109.5 . . ?
H7BA C7B H7BC 109.5 . . ?
H7BB C7B H7BC 109.5 . . ?
N C1C C2C 114.2(3) . . ?
N C1C H1CA 108.7 . . ?
C2C C1C H1CA 108.7 . . ?
N C1C H1CB 108.7 . . ?
C2C C1C H1CB 108.7 . . ?
H1CA C1C H1CB 107.6 . . ?
N1C C2C C1C 109.6(3) . . ?
N1C C2C H2CA 109.8 . . ?
C1C C2C H2CA 109.8 . . ?
N1C C2C H2CB 109.8 . . ?
C1C C2C H2CB 109.8 . . ?
H2CA C2C H2CB 108.2 . . ?
N1C C3C C4C 116.9(4) . . ?
N1C C3C H3CA 121.6 . . ?
C4C C3C H3CA 121.6 . . ?
N2C C4C C5C 108.9(5) . . ?
N2C C4C C3C 114.2(3) . . ?
C5C C4C C3C 136.6(5) . . ?
C6C C5C C4C 104.4(5) . . ?
C6C C5C H5CA 110.9 . . ?
C4C C5C H5CA 110.9 . . ?
C6C C5C H5CB 110.9 . . ?
C4C C5C H5CB 110.9 . . ?
H5CA C5C H5CB 108.9 . . ?
N3C C6C C5C 109.3(4) . . ?
N3C C6C C7C 121.1(7) . . ?
C5C C6C C7C 129.6(7) . . ?
C6C C7C H7CA 109.5 . . ?
C6C C7C H7CB 109.5 . . ?
H7CA C7C H7CB 109.5 . . ?
C6C C7C H7CC 109.5 . . ?
H7CA C7C H7CC 109.5 . . ?
H7CB C7C H7CC 109.5 . . ?
F3 B1A F1 109.53(10) . . ?
F3 B1A F2 109.48(10) . . ?
F1 B1A F2 109.49(10) . . ?
F3 B1A F4 109.45(10) . . ?
F1 B1A F4 109.44(10) . . ?
F2 B1A F4 109.44(10) . . ?
F1A B1B F3A 109.47(10) . . ?
F1A B1B F4A 109.43(10) . . ?
F3A B1B F4A 109.48(10) . . ?
F1A B1B F2A 109.47(10) . . ?
F3A B1B F2A 109.45(10) . . ?
F4A B1B F2A 109.53(10) . . ?

loop_
_geom_bond_atom_site_label_1
_geom_bond_atom_site_label_2
_geom_bond_distance
_geom_bond_site_symmetry_2
_geom_bond_publ_flag
Co N2C 1.980(3) . ?
Co N2B 1.982(3) . ?
Co N2A 1.984(3) . ?
Co N1B 2.012(3) . ?
Co N1C 2.021(3) . ?
Co N1A 2.022(3) . ?
N C1C 1.427(6) . ?
N C1B 1.436(5) . ?
N C1A 1.435(5) . ?
N1A C3A 1.279(4) . ?
N1A C2A 1.467(4) . ?
N2A N3A 1.330(4) . ?
N2A C4A 1.348(4) . ?
N3A C6A 1.347(5) . ?
N3A H3AB 0.8600 . ?
N1B C3B 1.282(5) . ?
N1B C2B 1.459(4) . ?
N2B N3B 1.342(4) . ?
N2B C4B 1.351(4) . ?
N3B C6B 1.358(5) . ?
N3B H3BB 0.8600 . ?
N1C C3C 1.283(5) . ?
N1C C2C 1.458(5) . ?
N2C N3C 1.338(5) . ?
N2C C4C 1.362(5) . ?
N3C C6C 1.340(8) . ?
N3C H3CB 0.8600 . ?
C1A C2A 1.534(5) . ?
C1A H1AA 0.9700 . ?
C1A H1AB 0.9700 . ?
C2A H2AA 0.9700 . ?
C2A H2AB 0.9700 . ?
C3A C4A 1.438(5) . ?
C3A H3AA 0.9300 . ?
C4A C5A 1.381(5) . ?
C5A C6A 1.363(6) . ?
C5A H5AA 0.9300 . ?
C6A C7A 1.504(6) . ?
C7A H7AA 0.9600 . ?
C7A H7AB 0.9600 . ?
C7A H7AC 0.9600 . ?
C1B C2B 1.528(6) . ?
C1B H1BA 0.9700 . ?
C1B H1BB 0.9700 . ?
C2B H2BA 0.9700 . ?
C2B H2BB 0.9700 . ?
C3B C4B 1.435(5) . ?
C3B H3BA 0.9300 . ?
C4B C5B 1.397(5) . ?
C5B C6B 1.357(6) . ?
C5B H5BA 0.9300 . ?
C6B C7B 1.508(5) . ?
C7B H7BA 0.9600 . ?
C7B H7BB 0.9600 . ?
C7B H7BC 0.9600 . ?
C1C C2C 1.529(6) . ?
C1C H1CA 0.9700 . ?
C1C H1CB 0.9700 . ?
C2C H2CA 0.9700 . ?
C2C H2CB 0.9700 . ?
C3C C4C 1.420(6) . ?
C3C H3CA 0.9300 . ?
C4C C5C 1.396(6) . ?
C5C C6C 1.392(9) . ?
C5C H5CA 0.9700 . ?
C5C H5CB 0.9700 . ?
C6C C7C 1.500(7) . ?
C7C H7CA 0.9600 . ?
C7C H7CB 0.9600 . ?
C7C H7CC 0.9600 . ?
B1A F3 1.3150(12) . ?
B1A F1 1.3155(12) . ?
B1A F2 1.3157(12) . ?
B1A F4 1.3159(12) . ?
B1B F1A 1.3154(12) . ?
B1B F3A 1.3154(12) . ?
B1B F4A 1.3154(12) . ?
B1B F2A 1.3155(12) . ?

loop_
_geom_hbond_atom_site_label_D
_geom_hbond_atom_site_label_H
_geom_hbond_atom_site_label_A
_geom_hbond_distance_DH
_geom_hbond_distance_HA
_geom_hbond_distance_DA
_geom_hbond_angle_DHA
_geom_hbond_site_symmetry_A
N3A H3AB N3B 0.86 1.96 2.790(5) 162.6 2_656
N3B H3BB N3A 0.86 1.98 2.790(5) 156.8 2_656
N3C H3CB N3C 0.86 1.91 2.747(9) 164.4 2_656
C3A H3AA F3 0.93 2.17 2.995(5) 147.1 .
C2B H2BA F4 0.97 2.40 3.358(7) 171.6 1_565
C3B H3BA F2A 0.93 2.29 3.182(6) 159.5 1_565
C2C H2CA F4A 0.97 2.34 3.209(5) 149.0 4_556

loop_
_geom_torsion_atom_site_label_1
_geom_torsion_atom_site_label_2
_geom_torsion_atom_site_label_3
_geom_torsion_atom_site_label_4
_geom_torsion
_geom_torsion_site_symmetry_1
_geom_torsion_site_symmetry_2
_geom_torsion_site_symmetry_3
_geom_torsion_site_symmetry_4
_geom_torsion_publ_flag
N2C Co N1A C3A -51.1(12) . . . . ?
N2B Co N1A C3A 95.3(2) . . . . ?
N2A Co N1A C3A 0.7(2) . . . . ?
N1B Co N1A C3A 174.7(2) . . . . ?
N1C Co N1A C3A -87.8(2) . . . . ?
N2C Co N1A C2A 129.1(10) . . . . ?
N2B Co N1A C2A -84.5(3) . . . . ?
N2A Co N1A C2A -179.1(3) . . . . ?
N1B Co N1A C2A -5.1(3) . . . . ?
N1C Co N1A C2A 92.4(3) . . . . ?
N2C Co N2A N3A 5.2(3) . . . . ?
N2B Co N2A N3A 102.6(3) . . . . ?
N1B Co N2A N3A 141.3(8) . . . . ?
N1C Co N2A N3A -74.4(3) . . . . ?
N1A Co N2A N3A -169.8(3) . . . . ?
N2C Co N2A C4A 171.2(2) . . . . ?
N2B Co N2A C4A -91.4(2) . . . . ?
N1B Co N2A C4A -52.7(9) . . . . ?
N1C Co N2A C4A 91.6(2) . . . . ?
N1A Co N2A C4A -3.8(2) . . . . ?
C4A N2A N3A C6A 0.5(4) . . . . ?
Co N2A N3A C6A 167.2(3) . . . . ?
N2C Co N1B C3B 98.2(3) . . . . ?
N2B Co N1B C3B 1.0(3) . . . . ?
N2A Co N1B C3B -38.3(10) . . . . ?
N1C Co N1B C3B 177.7(3) . . . . ?
N1A Co N1B C3B -86.4(3) . . . . ?
N2C Co N1B C2B -80.4(3) . . . . ?
N2B Co N1B C2B -177.5(3) . . . . ?
N2A Co N1B C2B 143.2(8) . . . . ?
N1C Co N1B C2B -0.9(3) . . . . ?
N1A Co N1B C2B 95.1(3) . . . . ?
N2C Co N2B N3B 104.5(3) . . . . ?
N2A Co N2B N3B 7.4(3) . . . . ?
N1B Co N2B N3B -167.6(3) . . . . ?
N1C Co N2B N3B 148.7(13) . . . . ?
N1A Co N2B N3B -72.0(3) . . . . ?
N2C Co N2B C4B -93.7(3) . . . . ?
N2A Co N2B C4B 169.3(2) . . . . ?
N1B Co N2B C4B -5.7(2) . . . . ?
N1C Co N2B C4B -49.5(15) . . . . ?
N1A Co N2B C4B 89.9(3) . . . . ?
C4B N2B N3B C6B 1.3(4) . . . . ?
Co N2B N3B C6B 164.0(3) . . . . ?
N2C Co N1C C3C -0.8(3) . . . . ?
N2B Co N1C C3C -45.5(15) . . . . ?
N2A Co N1C C3C 95.9(3) . . . . ?
N1B Co N1C C3C -88.7(3) . . . . ?
N1A Co N1C C3C 175.4(3) . . . . ?
N2C Co N1C C2C 179.7(3) . . . . ?
N2B Co N1C C2C 135.1(13) . . . . ?
N2A Co N1C C2C -83.6(3) . . . . ?
N1B Co N1C C2C 91.8(3) . . . . ?
N1A Co N1C C2C -4.1(3) . . . . ?
N2B Co N2C N3C 9.6(4) . . . . ?
N2A Co N2C N3C 104.7(4) . . . . ?
N1B Co N2C N3C -69.8(4) . . . . ?
N1C Co N2C N3C -167.0(4) . . . . ?
N1A Co N2C N3C 155.8(9) . . . . ?
N2B Co N2C C4C 173.6(3) . . . . ?
N2A Co N2C C4C -91.3(3) . . . . ?
N1B Co N2C C4C 94.2(3) . . . . ?
N1C Co N2C C4C -3.0(3) . . . . ?
N1A Co N2C C4C -40.2(12) . . . . ?
C4C N2C N3C C6C 0.1(5) . . . . ?
Co N2C N3C C6C 164.7(4) . . . . ?
C1C N C1A C2A -116.2(4) . . . . ?
C1B N C1A C2A 77.2(5) . . . . ?
C3A N1A C2A C1A 101.9(4) . . . . ?
Co N1A C2A C1A -78.3(4) . . . . ?
N C1A C2A N1A 53.4(5) . . . . ?
C2A N1A C3A C4A -177.8(3) . . . . ?
Co N1A C3A C4A 2.4(4) . . . . ?
N3A N2A C4A C5A -0.8(4) . . . . ?
Co N2A C4A C5A -170.9(2) . . . . ?
N3A N2A C4A C3A 176.2(3) . . . . ?
Co N2A C4A C3A 6.1(3) . . . . ?
N1A C3A C4A N2A -5.7(4) . . . . ?
N1A C3A C4A C5A 170.3(4) . . . . ?
N2A C4A C5A C6A 0.8(4) . . . . ?
C3A C4A C5A C6A -175.3(4) . . . . ?
N2A N3A C6A C5A 0.0(4) . . . . ?
N2A N3A C6A C7A -178.3(3) . . . . ?
C4A C5A C6A N3A -0.5(4) . . . . ?
C4A C5A C6A C7A 177.5(4) . . . . ?
C1C N C1B C2B 77.4(5) . . . . ?
C1A N C1B C2B -116.1(4) . . . . ?
C3B N1B C2B C1B 99.8(4) . . . . ?
Co N1B C2B C1B -81.7(4) . . . . ?
N C1B C2B N1B 54.3(5) . . . . ?
C2B N1B C3B C4B -177.7(3) . . . . ?
Co N1B C3B C4B 3.6(4) . . . . ?
N3B N2B C4B C5B -1.5(4) . . . . ?
Co N2B C4B C5B -168.4(2) . . . . ?
N3B N2B C4B C3B 176.0(3) . . . . ?
Co N2B C4B C3B 9.1(4) . . . . ?
N1B C3B C4B N2B -8.5(5) . . . . ?
N1B C3B C4B C5B 168.0(4) . . . . ?
N2B C4B C5B C6B 1.2(4) . . . . ?
C3B C4B C5B C6B -175.5(4) . . . . ?
C4B C5B C6B N3B -0.4(5) . . . . ?
C4B C5B C6B C7B 178.7(5) . . . . ?
N2B N3B C6B C5B -0.6(5) . . . . ?
N2B N3B C6B C7B -179.8(4) . . . . ?
C1B N C1C C2C -118.3(4) . . . . ?
C1A N C1C C2C 75.2(5) . . . . ?
C3C N1C C2C C1C 99.8(4) . . . . ?
Co N1C C2C C1C -80.8(4) . . . . ?
N C1C C2C N1C 55.5(5) . . . . ?
C2C N1C C3C C4C -176.1(3) . . . . ?
Co N1C C3C C4C 4.4(5) . . . . ?
N3C N2C C4C C5C -0.9(5) . . . . ?
Co N2C C4C C5C -169.3(3) . . . . ?
N3C N2C C4C C3C 174.5(3) . . . . ?
Co N2C C4C C3C 6.1(4) . . . . ?
N1C C3C C4C N2C -6.9(5) . . . . ?
N1C C3C C4C C5C 166.7(5) . . . . ?
N2C C4C C5C C6C 1.4(5) . . . . ?
C3C C4C C5C C6C -172.5(5) . . . . ?
N2C N3C C6C C5C 0.8(6) . . . . ?
N2C N3C C6C C7C -178.4(5) . . . . ?
C4C C5C C6C N3C -1.3(6) . . . . ?
C4C C5C C6C C7C 177.8(6) . . . . ?
